data_1534944
loop_
_publ_author_name
'Beck, J.'
'Schloerb, T.'

_publ_section_title
;
 Polymers in the form of linked rings - a novel type of structures for
 chalcogen polycations. The crystal structures of (Se4.85 Te3.15) (W O
 Cl4)2 and (Se4 Te3) (W O Cl4)2
;
_journal_name_full 'Phosphorus, Sulfur, Silicon and Related Elements'
_journal_page_first 125
_journal_page_last 305
_journal_volume 124
_journal_year 1997
_chemical_formula_sum 'Cl8 O2 Se4.85 Te3.152 W2'
_chemical_name_systematic '(Se4.85 Te3.152) (W O Cl4)2'
_space_group_IT_number 19
_symmetry_space_group_name_Hall 'P 2ac 2ab'
_symmetry_space_group_name_H-M 'P 21 21 21'
_cell_angle_alpha 90
_cell_angle_beta 90
_cell_angle_gamma 90
_cell_formula_units_Z 4
_cell_length_a 7.821
_cell_length_b 15.49
_cell_length_c 18.247
_cell_volume 2210.575
_citation_journal_id_ASTM PSSLEC
_cod_data_source_file Beck_PSSLEC_1997_453.cif
_cod_data_source_block Cl8O2Se4.85Te3.152W2
_cod_original_cell_volume 2210.574
_cod_database_code 1534944

loop_
_symmetry_equiv_pos_as_xyz
x,y,z
-x+1/2,-y,z+1/2
x+1/2,-y+1/2,-z
-x,y+1/2,-z+1/2

loop_
_atom_site_label
_atom_site_type_symbol
_atom_site_fract_x
_atom_site_fract_y
_atom_site_fract_z
_atom_site_occupancy
_atom_site_U_iso_or_equiv
W2 W+5 0.38796 0.74182 0.22776 1 0.0
Te2 Te 0.0743 0.89753 0.53124 0.34 0.0
Cl6 Cl-1 0.3388 0.8898 0.2287 1 0.0
O1 O-2 1.1076 0.737 0.2271 1 0.0
Cl3 Cl-1 0.3412 0.7372 0.356 1 0.0
Cl8 Cl-1 0.8394 0.5906 0.2399 1 0.0
Cl2 Cl-1 0.855 0.75 0.3575 1 0.0
Se6 Se 0.5973 0.94395 0.60441 0.36 0.0
Cl7 Cl-1 0.3494 0.5897 0.2294 1 0.0
Te5 Te 0.3966 1.07704 0.56039 0.43 0.0
Cl4 Cl-1 0.8461 0.7328 0.1024 1 0.0
O2 O-2 0.6079 0.7419 0.2301 1 0.0
Te3 Te 0.1149 0.951 0.40394 0.07 0.0
Se3 Se 0.1149 0.951 0.40394 0.93 0.0
Cl1 Cl-1 0.3513 0.7416 0.0999 1 0.0
Se1 Se -0.1146 1.0259 0.5768 0.89 0.0
W1 W+5 0.88819 0.73989 0.2292 1 0.0
Te7 Te 0.5494 0.84275 0.49454 0.08 0.0
Se2 Se 0.0743 0.89753 0.53124 0.66 0.0
Te8 Te 0.6444 0.93925 0.39336 0.62 0.0
Se4 Se 0.3856 1.05445 0.41582 0.14 0.0
Te4 Te 0.3856 1.05445 0.41582 0.86 0.0
Se8 Se 0.6444 0.93925 0.39336 0.38 0.0
Te6 Te 0.5973 0.94395 0.60441 0.64 0.0
Se7 Se 0.5494 0.84275 0.49454 0.92 0.0
Cl5 Cl-1 0.8587 0.8916 0.2255 1 0.0
Se5 Se 0.3966 1.07704 0.56039 0.57 0.0
Te1 Te -0.1146 1.0259 0.5768 0.11 0.0
